data_9000782
loop_
_publ_author_name
'Menchetti, S.'
'Sabelli, C.'

_publ_section_title
;
 Peretaite, CaSb4O4(OH)2(SO4)2*2H2O: Its atomic arrangement and twinning
;
_journal_name_full 'American Mineralogist'
_journal_page_first 940
_journal_page_last 946
_journal_volume 65
_journal_year 1980
_chemical_formula_sum 'Ca H6 O16 S2 Sb4'
_chemical_name_mineral Peretaite
_space_group_IT_number 15
_symmetry_space_group_name_Hall '-C 2yc'
_symmetry_space_group_name_H-M 'C 1 2/c 1'
_cell_angle_alpha 90
_cell_angle_beta 95.98
_cell_angle_gamma 90
_cell_length_a 24.665
_cell_length_b 5.6006
_cell_length_c 10.185
_cell_formula_units_Z 4
_cell_volume 1399.288
_database_code_amcsd 0000796
_exptl_crystal_density_diffrn 4.050
_cod_original_formula_sum 'Sb4 Ca S2 O16 H6'
_cod_database_code 9000782

loop_
_space_group_symop_operation_xyz
x,y,z
1/2+x,1/2+y,z
x,-y,1/2+z
1/2+x,1/2-y,1/2+z
-x,y,1/2-z
1/2-x,1/2+y,1/2-z
-x,-y,-z
1/2-x,1/2-y,-z

loop_
_atom_site_aniso_label
_atom_site_aniso_U_11
_atom_site_aniso_U_22
_atom_site_aniso_U_33
_atom_site_aniso_U_12
_atom_site_aniso_U_13
_atom_site_aniso_U_23
Sb1 0.00610 0.01144 0.01196 0.00070 0.00252 0.00460
Sb2 0.00915 0.00763 0.00936 0.00139 0.00252 -0.00029
Ca 0.00915 0.01319 0.01144 0.00000 0.00126 0.00000
S 0.00915 0.01319 0.01196 -0.00070 0.00126 0.00115
O1 0.00915 0.04020 0.02547 0.00209 0.00378 0.00029
O2 0.01829 0.02256 0.01871 0.00070 0.00504 0.00805
O3 0.02439 0.01923 0.02079 0.00209 -0.00378 -0.00661
O4 0.03049 0.01033 0.01715 0.00070 -0.00126 0.00201
O5 0.01524 0.01430 0.02027 -0.00278 0.00378 -0.00144
O6 0.00305 0.01081 0.00936 -0.00139 0.00504 -0.00029
O7 0.00610 0.00826 0.00572 -0.00209 -0.00126 0.00086
O8 0.00915 0.01049 0.02131 -0.00209 0.00252 0.00029

loop_
_atom_site_label
_atom_site_fract_x
_atom_site_fract_y
_atom_site_fract_z
_atom_site_U_iso_or_equiv
Sb1 0.29249 0.50504 0.51525 ?
Sb2 0.31537 0.05196 0.26706 ?
Ca 0.50000 0.18560 0.25000 ?
S 0.42010 -0.01630 0.51840 ?
O1 0.36000 0.00490 0.52760 ?
O2 0.42960 0.04630 0.38290 ?
O3 0.45110 0.13910 0.61590 ?
O4 0.43780 -0.26350 0.54870 ?
O5 0.44460 0.52060 0.30430 ?
O6 0.26090 0.17780 0.38710 ?
O7 0.26250 0.17870 0.11460 ?
O8 0.33940 0.38600 0.26670 ?
H1 0.45000 0.60000 0.21000 0.05066
H2 0.45000 0.66000 0.38000 0.05066
H3 0.38200 0.42000 0.28500 0.05066

loop_
_cod_related_entry_id
_cod_related_entry_database
_cod_related_entry_code
1 AMCSD 0000796
